data_4303085
loop_
_publ_author_name
'Treffly B. Ditri'
'Brian J. Fox'
'Curtis E. Moore'
'Arnold L. Rheingold'
'Joshua S. Figueroa'

_publ_section_title
;
Effective Control of Ligation and Geometric Isomerism: Direct Comparison of
Steric Properties Associated with Bis-mesityl and
Bis-diisopropylphenyl m-Terphenyl Isocyanides
;
_journal_name_full 'Inorganic Chemistry'
_journal_page_first 8362
_journal_page_last 8375
_journal_paper_doi 10.1021/ic9010828
_journal_volume 48
_journal_year 2009
_chemical_formula_sum 'C67 H82 Cl8 Cu F3 N2 O3 S'
_chemical_formula_weight 1399.55
_chemical_name_common (OTf)Cu(CNArDipp2)2
_chemical_name_systematic
; 
 ? 
;
_space_group_IT_number 15
_symmetry_cell_setting monoclinic
_symmetry_space_group_name_Hall '-C 2yc'
_symmetry_space_group_name_H-M 'C 1 2/c 1'
_atom_sites_solution_hydrogens geom
_atom_sites_solution_primary direct
_atom_sites_solution_secondary difmap
_audit_creation_method SHELXL-97
_cell_angle_alpha 90.00
_cell_angle_beta 100.020(5)
_cell_angle_gamma 90.00
_cell_formula_units_Z 4
_cell_length_a 22.0775(17)
_cell_length_b 13.8153(12)
_cell_length_c 23.525(2)
_cell_measurement_reflns_used 2503
_cell_measurement_temperature 100(2)
_cell_measurement_theta_max 66.55
_cell_measurement_theta_min 3.82
_cell_volume 7065.9(10)
_computing_cell_refinement 'Bruker SAINT'
_computing_data_collection 'Bruker APEX2'
_computing_data_reduction 'Bruker SAINT'
_computing_molecular_graphics 'Bruker SHELXTL'
_computing_publication_material 'Bruker SHELXTL'
_computing_structure_refinement 'SHELXL-97 (Sheldrick, 1997)'
_computing_structure_solution 'SHELXS-97 (Sheldrick, 1990)'
_diffrn_ambient_temperature 100(2)
_diffrn_measured_fraction_theta_full 0.969
_diffrn_measured_fraction_theta_max 0.939
_diffrn_measurement_device_type 'Bruker APEX-II CCD'
_diffrn_measurement_method '\f and \w scans'
_diffrn_radiation_monochromator graphite
_diffrn_radiation_source 'fine-focus sealed tube'
_diffrn_radiation_type CuK\a
_diffrn_radiation_wavelength 1.54178
_diffrn_reflns_av_R_equivalents 0.0611
_diffrn_reflns_av_sigmaI/netI 0.0526
_diffrn_reflns_limit_h_max 25
_diffrn_reflns_limit_h_min -19
_diffrn_reflns_limit_k_max 16
_diffrn_reflns_limit_k_min -16
_diffrn_reflns_limit_l_max 27
_diffrn_reflns_limit_l_min -27
_diffrn_reflns_number 17048
_diffrn_reflns_theta_full 25.00
_diffrn_reflns_theta_max 68.13
_diffrn_reflns_theta_min 3.82
_diffrn_standards_number 0
_exptl_absorpt_coefficient_mu 3.917
_exptl_absorpt_correction_T_max 0.5911
_exptl_absorpt_correction_T_min 0.5080
_exptl_absorpt_correction_type multi-scan
_exptl_absorpt_process_details SADABS
_exptl_crystal_colour Colorless
_exptl_crystal_density_diffrn 1.316
_exptl_crystal_density_meas 0
_exptl_crystal_density_method 'not measured'
_exptl_crystal_description Block
_exptl_crystal_F_000 2920
_exptl_crystal_size_max 0.20
_exptl_crystal_size_mid 0.20
_exptl_crystal_size_min 0.15
_refine_diff_density_max 0.844
_refine_diff_density_min -0.977
_refine_diff_density_rms 0.080
_refine_ls_extinction_coef 0.00016(4)
_refine_ls_extinction_expression Fc^*^=kFc[1+0.001xFc^2^\l^3^/sin(2\q)]^-1/4^
_refine_ls_extinction_method SHELXL
_refine_ls_goodness_of_fit_ref 1.035
_refine_ls_hydrogen_treatment constr
_refine_ls_matrix_type full
_refine_ls_number_parameters 425
_refine_ls_number_reflns 6078
_refine_ls_number_restraints 0
_refine_ls_restrained_S_all 1.035
_refine_ls_R_factor_all 0.0950
_refine_ls_R_factor_gt 0.0658
_refine_ls_shift/su_max 0.001
_refine_ls_shift/su_mean 0.000
_refine_ls_structure_factor_coef Fsqd
_refine_ls_weighting_details 'calc w=1/[\s^2^(Fo^2^)+(0.1041P)^2^+14.5522P] where P=(Fo^2^+2Fc^2^)/3'
_refine_ls_weighting_scheme calc
_refine_ls_wR_factor_gt 0.1729
_refine_ls_wR_factor_ref 0.1940
_reflns_number_gt 4303
_reflns_number_total 6078
_reflns_threshold_expression >2sigma(I)
_cod_data_source_file ic9010828_si_002_03.cif
_cod_data_source_block jfig126_0m
_cod_depositor_comments
;
The following automatic conversions were performed:
'_symmetry_cell_setting' value 'Monoclinic' changed to 'monoclinic'
according to '/home/saulius/struct/CIF-dictionaries/cif_core.dic'
dictionary named 'cif_core.dic' version 2.4.1 from
2010-06-29.

'_exptl_absorpt_correction_type' value 'Multi-scan' changed
to 'multi-scan' according to
'/home/saulius/struct/CIF-dictionaries/cif_core.dic' dictionary named
'cif_core.dic' version 2.4.1 from 2010-06-29.

Automatic conversion script
Id: cif_fix_enum 1527 2010-12-29 10:47:43Z saulius 
;
_cod_database_code 4303085

loop_
_symmetry_equiv_pos_as_xyz
'x, y, z'
'-x, y, -z+1/2'
'x+1/2, y+1/2, z'
'-x+1/2, y+1/2, -z+1/2'
'-x, -y, -z'
'x, -y, z-1/2'
'-x+1/2, -y+1/2, -z'
'x+1/2, -y+1/2, z-1/2'

loop_
_atom_site_label
_atom_site_type_symbol
_atom_site_fract_x
_atom_site_fract_y
_atom_site_fract_z
_atom_site_U_iso_or_equiv
_atom_site_adp_type
_atom_site_occupancy
_atom_site_symmetry_multiplicity
_atom_site_calc_flag
_atom_site_refinement_flags
_atom_site_disorder_assembly
_atom_site_disorder_group
C1 C 0.07969(19) 0.8802(3) 0.27658(16) 0.0330(9) Uani 1 1 d . . .
C2 C 0.18943(17) 0.8158(3) 0.30646(15) 0.0280(8) Uani 1 1 d . . .
C3 C 0.21814(17) 0.8241(3) 0.36391(15) 0.0283(8) Uani 1 1 d . . .
C4 C 0.27868(17) 0.7947(3) 0.37735(16) 0.0307(8) Uani 1 1 d . . .
H4 H 0.2999 0.8001 0.4160 0.037 Uiso 1 1 calc R . .
C5 C 0.30921(18) 0.7572(3) 0.33514(16) 0.0329(8) Uani 1 1 d . . .
H5 H 0.3511 0.7384 0.3451 0.039 Uiso 1 1 calc R . .
C6 C 0.27861(18) 0.7472(3) 0.27858(16) 0.0321(8) Uani 1 1 d . . .
H6 H 0.2999 0.7212 0.2502 0.038 Uiso 1 1 calc R . .
C7 C 0.21745(17) 0.7746(3) 0.26293(15) 0.0286(8) Uani 1 1 d . . .
C8 C 0.18489(17) 0.8596(3) 0.41046(15) 0.0288(8) Uani 1 1 d . . .
C9 C 0.14456(18) 0.7965(3) 0.43161(15) 0.0320(8) Uani 1 1 d . . .
C10 C 0.11744(18) 0.8275(3) 0.47866(15) 0.0341(9) Uani 1 1 d . . .
H10 H 0.0901 0.7857 0.4938 0.041 Uiso 1 1 calc R . .
C11 C 0.13018(19) 0.9173(3) 0.50266(17) 0.0367(9) Uani 1 1 d . . .
H11 H 0.1118 0.9370 0.5344 0.044 Uiso 1 1 calc R . .
C12 C 0.16977(18) 0.9794(3) 0.48078(17) 0.0355(9) Uani 1 1 d . . .
H12 H 0.1780 1.0416 0.4977 0.043 Uiso 1 1 calc R . .
C13 C 0.19749(18) 0.9525(3) 0.43475(16) 0.0316(8) Uani 1 1 d . . .
C14 C 0.13174(19) 0.6947(3) 0.40891(17) 0.0347(9) Uani 1 1 d . . .
H14 H 0.1458 0.6907 0.3708 0.042 Uiso 1 1 calc R . .
C15 C 0.1695(2) 0.6216(3) 0.44923(19) 0.0459(11) Uani 1 1 d . . .
H15A H 0.2132 0.6380 0.4536 0.069 Uiso 1 1 calc R . .
H15B H 0.1627 0.5565 0.4329 0.069 Uiso 1 1 calc R . .
H15C H 0.1567 0.6237 0.4871 0.069 Uiso 1 1 calc R . .
C16 C 0.0636(2) 0.6691(3) 0.39887(19) 0.0455(10) Uani 1 1 d . . .
H16A H 0.0494 0.6653 0.4361 0.068 Uiso 1 1 calc R . .
H16B H 0.0573 0.6064 0.3792 0.068 Uiso 1 1 calc R . .
H16C H 0.0402 0.7191 0.3749 0.068 Uiso 1 1 calc R . .
C17 C 0.23860(19) 1.0240(3) 0.40986(17) 0.0340(9) Uani 1 1 d . . .
H17 H 0.2714 0.9860 0.3955 0.041 Uiso 1 1 calc R . .
C18 C 0.2701(2) 1.0969(3) 0.4537(2) 0.0489(11) Uani 1 1 d . . .
H18A H 0.3023 1.1309 0.4377 0.073 Uiso 1 1 calc R . .
H18B H 0.2885 1.0631 0.4891 0.073 Uiso 1 1 calc R . .
H18C H 0.2397 1.1439 0.4625 0.073 Uiso 1 1 calc R . .
C19 C 0.2015(2) 1.0768(3) 0.35842(19) 0.0480(11) Uani 1 1 d . . .
H19A H 0.1695 1.1159 0.3714 0.072 Uiso 1 1 calc R . .
H19B H 0.1824 1.0294 0.3298 0.072 Uiso 1 1 calc R . .
H19C H 0.2289 1.1190 0.3409 0.072 Uiso 1 1 calc R . .
C20 C 0.18221(17) 0.7631(3) 0.20268(15) 0.0296(8) Uani 1 1 d . . .
C21 C 0.18784(18) 0.8337(3) 0.16085(16) 0.0332(9) Uani 1 1 d . . .
C22 C 0.15105(19) 0.8257(3) 0.10671(16) 0.0371(9) Uani 1 1 d . . .
H22 H 0.1545 0.8728 0.0780 0.045 Uiso 1 1 calc R . .
C23 C 0.10972(19) 0.7508(3) 0.09382(16) 0.0361(9) Uani 1 1 d . . .
H23 H 0.0837 0.7481 0.0572 0.043 Uiso 1 1 calc R . .
C24 C 0.10633(18) 0.6795(3) 0.13449(16) 0.0358(9) Uani 1 1 d . . .
H24 H 0.0789 0.6267 0.1250 0.043 Uiso 1 1 calc R . .
C25 C 0.14237(17) 0.6840(3) 0.18885(16) 0.0315(8) Uani 1 1 d . . .
C26 C 0.13791(19) 0.6022(3) 0.23153(17) 0.0354(9) Uani 1 1 d . . .
H26 H 0.1683 0.6154 0.2674 0.042 Uiso 1 1 calc R . .
C27 C 0.1542(2) 0.5049(3) 0.20731(18) 0.0420(10) Uani 1 1 d . . .
H27A H 0.1493 0.4534 0.2348 0.063 Uiso 1 1 calc R . .
H27B H 0.1969 0.5063 0.2010 0.063 Uiso 1 1 calc R . .
H27C H 0.1267 0.4925 0.1706 0.063 Uiso 1 1 calc R . .
C28 C 0.0741(2) 0.5977(3) 0.24785(19) 0.0426(10) Uani 1 1 d . . .
H28A H 0.0641 0.6605 0.2632 0.064 Uiso 1 1 calc R . .
H28B H 0.0736 0.5477 0.2773 0.064 Uiso 1 1 calc R . .
H28C H 0.0437 0.5819 0.2136 0.064 Uiso 1 1 calc R . .
C29 C 0.2345(2) 0.9155(3) 0.17329(16) 0.0368(9) Uani 1 1 d . . .
H29 H 0.2493 0.9175 0.2159 0.044 Uiso 1 1 calc R . .
C30 C 0.2898(2) 0.8931(4) 0.1441(2) 0.0554(12) Uani 1 1 d . . .
H30A H 0.2762 0.8885 0.1023 0.083 Uiso 1 1 calc R . .
H30B H 0.3084 0.8316 0.1588 0.083 Uiso 1 1 calc R . .
H30C H 0.3203 0.9451 0.1526 0.083 Uiso 1 1 calc R . .
C31 C 0.2084(3) 1.0138(3) 0.1547(2) 0.0648(15) Uani 1 1 d . . .
H31A H 0.1958 1.0150 0.1127 0.097 Uiso 1 1 calc R . .
H31B H 0.2399 1.0634 0.1664 0.097 Uiso 1 1 calc R . .
H31C H 0.1727 1.0269 0.1731 0.097 Uiso 1 1 calc R . .
C1S C 0.9676(2) 0.0384(4) 0.10557(19) 0.0465(11) Uani 1 1 d . . .
H1S1 H 0.9649 0.0802 0.1392 0.056 Uiso 1 1 calc R . .
H1S2 H 0.9287 0.0015 0.0963 0.056 Uiso 1 1 calc R . .
C2S C 0.9932(5) 0.3651(5) 0.1004(3) 0.125(4) Uani 1 1 d . . .
H2S1 H 0.9950 0.4044 0.1358 0.150 Uiso 1 1 calc R . .
H2S2 H 1.0005 0.2967 0.1122 0.150 Uiso 1 1 calc R . .
C1T C -0.0350(5) 1.2560(7) 0.2450(4) 0.049(2) Uani 0.50 1 d P . .
Cl1 Cl 1.02871(6) -0.04262(10) 0.12386(6) 0.0608(4) Uani 1 1 d . . .
Cl2 Cl 0.97600(6) 0.11186(9) 0.04594(6) 0.0594(4) Uani 1 1 d . . .
Cl3 Cl 1.05004(10) 0.4026(2) 0.06378(11) 0.1278(9) Uani 1 1 d . . .
Cl4 Cl 0.91944(9) 0.37577(14) 0.05809(10) 0.1047(7) Uani 1 1 d . . .
Cu1 Cu 0.0000 0.92856(6) 0.2500 0.0388(3) Uani 1 2 d S . .
F1 F -0.0163(4) 1.3463(4) 0.2434(5) 0.066(3) Uani 0.50 1 d P . .
F2 F -0.0782(4) 1.2432(6) 0.1979(4) 0.070(2) Uani 0.50 1 d P . .
F3 F -0.0620(4) 1.2430(6) 0.2903(3) 0.072(2) Uani 0.50 1 d P . .
N1 N 0.12846(15) 0.8495(2) 0.29061(13) 0.0304(7) Uani 1 1 d . . .
O1 O 0.0000 1.0792(3) 0.2500 0.0490(11) Uani 1 2 d S . .
O2 O 0.0493(4) 1.1920(5) 0.1927(3) 0.0480(18) Uani 0.50 1 d P . .
O3 O 0.0688(4) 1.1931(6) 0.2976(4) 0.056(2) Uani 0.50 1 d P . .
S1 S 0.02805(9) 1.17109(14) 0.24513(8) 0.0348(4) Uani 0.50 1 d P . .

loop_
_atom_site_aniso_label
_atom_site_aniso_U_11
_atom_site_aniso_U_22
_atom_site_aniso_U_33
_atom_site_aniso_U_23
_atom_site_aniso_U_13
_atom_site_aniso_U_12
C1 0.034(2) 0.032(2) 0.031(2) -0.0028(15) 0.0017(16) -0.0004(17)
C2 0.026(2) 0.0281(18) 0.0287(18) 0.0013(14) 0.0020(15) 0.0016(15)
C3 0.032(2) 0.0275(18) 0.0257(18) -0.0007(14) 0.0048(15) -0.0014(15)
C4 0.031(2) 0.0326(19) 0.0261(18) -0.0014(14) -0.0008(15) -0.0020(16)
C5 0.028(2) 0.0326(19) 0.038(2) 0.0020(15) 0.0046(16) 0.0041(15)
C6 0.035(2) 0.0274(18) 0.035(2) -0.0011(15) 0.0080(16) 0.0011(15)
C7 0.033(2) 0.0262(17) 0.0261(18) 0.0029(13) 0.0025(15) 0.0010(15)
C8 0.027(2) 0.0340(19) 0.0244(18) 0.0021(14) 0.0025(15) 0.0016(15)
C9 0.031(2) 0.039(2) 0.0250(18) 0.0036(15) 0.0007(15) -0.0003(16)
C10 0.033(2) 0.045(2) 0.0246(18) 0.0046(15) 0.0042(16) -0.0036(17)
C11 0.035(2) 0.045(2) 0.031(2) -0.0004(16) 0.0087(16) -0.0023(18)
C12 0.035(2) 0.038(2) 0.033(2) -0.0039(16) 0.0057(17) 0.0001(17)
C13 0.032(2) 0.0340(19) 0.0281(19) 0.0025(15) 0.0029(15) -0.0015(16)
C14 0.037(2) 0.037(2) 0.0306(19) -0.0004(15) 0.0056(16) -0.0061(17)
C15 0.053(3) 0.038(2) 0.045(2) -0.0003(18) 0.001(2) 0.002(2)
C16 0.044(3) 0.049(3) 0.042(2) -0.0028(19) 0.0058(19) -0.012(2)
C17 0.037(2) 0.0311(19) 0.036(2) -0.0007(15) 0.0109(17) -0.0028(16)
C18 0.052(3) 0.045(2) 0.050(3) -0.004(2) 0.010(2) -0.017(2)
C19 0.049(3) 0.049(3) 0.045(3) 0.013(2) 0.005(2) -0.009(2)
C20 0.028(2) 0.0345(19) 0.0251(18) -0.0014(14) 0.0029(15) 0.0054(15)
C21 0.038(2) 0.0320(19) 0.0299(19) -0.0013(15) 0.0065(16) 0.0046(16)
C22 0.043(3) 0.040(2) 0.0281(19) -0.0002(16) 0.0054(17) 0.0098(18)
C23 0.037(2) 0.043(2) 0.0260(18) -0.0047(16) -0.0021(16) 0.0095(18)
C24 0.033(2) 0.041(2) 0.033(2) -0.0057(16) 0.0037(16) 0.0021(17)
C25 0.028(2) 0.035(2) 0.0312(19) 0.0002(15) 0.0053(15) 0.0048(16)
C26 0.035(2) 0.037(2) 0.033(2) -0.0018(16) 0.0036(17) -0.0037(17)
C27 0.045(3) 0.041(2) 0.042(2) 0.0014(18) 0.0093(19) 0.0078(19)
C28 0.038(3) 0.047(2) 0.045(2) 0.0012(18) 0.0134(19) -0.0016(19)
C29 0.047(3) 0.035(2) 0.0270(19) 0.0008(15) 0.0023(17) -0.0022(18)
C30 0.057(3) 0.055(3) 0.056(3) 0.001(2) 0.016(2) -0.015(2)
C31 0.077(4) 0.038(3) 0.069(3) 0.001(2) -0.019(3) -0.005(2)
C1S 0.040(3) 0.058(3) 0.042(2) -0.006(2) 0.0085(19) 0.009(2)
C2S 0.267(11) 0.047(3) 0.044(3) -0.001(2) -0.023(5) 0.028(5)
C1T 0.050(6) 0.040(5) 0.060(6) 0.001(4) 0.018(5) 0.009(4)
Cl1 0.0558(8) 0.0646(8) 0.0647(8) 0.0141(6) 0.0181(6) 0.0201(6)
Cl2 0.0566(8) 0.0494(7) 0.0728(8) 0.0118(6) 0.0129(6) 0.0054(6)
Cl3 0.0853(14) 0.174(2) 0.1202(17) -0.0798(17) 0.0075(11) 0.0000(13)
Cl4 0.0890(13) 0.0789(11) 0.1519(19) -0.0125(11) 0.0366(12) 0.0236(10)
Cu1 0.0282(5) 0.0352(5) 0.0496(5) 0.000 -0.0024(4) 0.000
F1 0.082(9) 0.037(2) 0.077(6) -0.005(3) 0.005(6) 0.012(3)
F2 0.046(4) 0.071(5) 0.085(5) -0.001(5) -0.011(3) 0.014(4)
F3 0.073(5) 0.072(5) 0.083(5) -0.014(4) 0.046(4) 0.001(4)
N1 0.033(2) 0.0330(16) 0.0254(15) -0.0020(12) 0.0047(13) -0.0009(14)
O1 0.052(3) 0.029(2) 0.070(3) 0.000 0.021(2) 0.000
O2 0.055(5) 0.042(4) 0.054(4) 0.006(3) 0.027(3) -0.006(4)
O3 0.053(5) 0.056(5) 0.051(4) 0.014(4) -0.013(3) -0.011(4)
S1 0.0317(10) 0.0352(10) 0.0374(10) 0.0056(8) 0.0059(8) -0.0002(8)

loop_
_atom_type_symbol
_atom_type_description
_atom_type_scat_dispersion_real
_atom_type_scat_dispersion_imag
_atom_type_scat_source
C C 0.0181 0.0091 'International Tables Vol C Tables 4.2.6.8 and 6.1.1.4'
H H 0.0000 0.0000 'International Tables Vol C Tables 4.2.6.8 and 6.1.1.4'
N N 0.0311 0.0180 'International Tables Vol C Tables 4.2.6.8 and 6.1.1.4'
O O 0.0492 0.0322 'International Tables Vol C Tables 4.2.6.8 and 6.1.1.4'
F F 0.0727 0.0534 'International Tables Vol C Tables 4.2.6.8 and 6.1.1.4'
S S 0.3331 0.5567 'International Tables Vol C Tables 4.2.6.8 and 6.1.1.4'
Cl Cl 0.3639 0.7018 'International Tables Vol C Tables 4.2.6.8 and 6.1.1.4'
Cu Cu -1.9646 0.5888 'International Tables Vol C Tables 4.2.6.8 and 6.1.1.4'

loop_
_geom_angle_atom_site_label_1
_geom_angle_atom_site_label_2
_geom_angle_atom_site_label_3
_geom_angle
_geom_angle_site_symmetry_1
_geom_angle_site_symmetry_3
_geom_angle_publ_flag
N1 C1 Cu1 177.3(3) . . ?
C3 C2 C7 123.8(3) . . ?
C3 C2 N1 118.7(3) . . ?
C7 C2 N1 117.5(3) . . ?
C4 C3 C2 117.2(3) . . ?
C4 C3 C8 120.4(3) . . ?
C2 C3 C8 122.4(3) . . ?
C3 C4 C5 121.0(3) . . ?
C6 C5 C4 120.3(4) . . ?
C7 C6 C5 121.0(4) . . ?
C6 C7 C2 116.6(3) . . ?
C6 C7 C20 122.8(3) . . ?
C2 C7 C20 120.6(3) . . ?
C9 C8 C13 121.0(3) . . ?
C9 C8 C3 118.6(3) . . ?
C13 C8 C3 120.3(3) . . ?
C8 C9 C10 118.2(4) . . ?
C8 C9 C14 123.0(3) . . ?
C10 C9 C14 118.6(3) . . ?
C11 C10 C9 120.8(4) . . ?
C10 C11 C12 120.3(4) . . ?
C13 C12 C11 121.1(4) . . ?
C12 C13 C8 118.6(4) . . ?
C12 C13 C17 119.9(3) . . ?
C8 C13 C17 121.4(3) . . ?
C9 C14 C16 112.9(4) . . ?
C9 C14 C15 110.3(3) . . ?
C16 C14 C15 111.1(4) . . ?
C18 C17 C19 109.9(4) . . ?
C18 C17 C13 113.7(3) . . ?
C19 C17 C13 110.0(3) . . ?
C25 C20 C21 120.4(3) . . ?
C25 C20 C7 120.1(3) . . ?
C21 C20 C7 119.6(3) . . ?
C22 C21 C20 118.5(4) . . ?
C22 C21 C29 120.2(4) . . ?
C20 C21 C29 121.3(3) . . ?
C23 C22 C21 121.4(4) . . ?
C22 C23 C24 119.7(4) . . ?
C23 C24 C25 121.0(4) . . ?
C24 C25 C20 119.0(4) . . ?
C24 C25 C26 118.8(4) . . ?
C20 C25 C26 122.2(3) . . ?
C28 C26 C25 111.4(3) . . ?
C28 C26 C27 110.2(3) . . ?
C25 C26 C27 111.1(3) . . ?
C31 C29 C21 113.7(4) . . ?
C31 C29 C30 110.2(4) . . ?
C21 C29 C30 109.2(3) . . ?
Cl1 C1S Cl2 112.3(2) . . ?
Cl3 C2S Cl4 112.0(3) . . ?
S1 C1T F1 154.3(10) 2 . ?
S1 C1T F3 76.8(7) 2 . ?
F1 C1T F3 109.9(10) . . ?
S1 C1T F2 94.6(7) 2 . ?
F1 C1T F2 106.4(9) . . ?
F3 C1T F2 107.0(9) . . ?
S1 C1T O3 64.9(6) 2 2 ?
F1 C1T O3 133.0(10) . 2 ?
F3 C1T O3 103.1(9) . 2 ?
F2 C1T O3 30.1(4) . 2 ?
S1 C1T C1T 83.0(5) 2 2 ?
F1 C1T C1T 71.9(5) . 2 ?
F3 C1T C1T 117.6(11) . 2 ?
F2 C1T C1T 133.2(11) . 2 ?
O3 C1T C1T 120.0(8) 2 2 ?
S1 C1T F1 129.6(8) 2 2 ?
F1 C1T F1 24.8(5) . 2 ?
F3 C1T F1 110.9(9) . 2 ?
F2 C1T F1 126.6(8) . 2 ?
O3 C1T F1 145.2(9) 2 2 ?
C1T C1T F1 48.4(4) 2 2 ?
S1 C1T O2 52.6(4) 2 2 ?
F1 C1T O2 126.4(9) . 2 ?
F3 C1T O2 26.0(4) . 2 ?
F2 C1T O2 114.2(8) . 2 ?
O3 C1T O2 97.3(7) 2 2 ?
C1T C1T O2 101.2(8) 2 2 ?
F1 C1T O2 116.5(8) 2 2 ?
S1 C1T S1 45.4(3) 2 . ?
F1 C1T S1 111.5(8) . . ?
F3 C1T S1 111.3(7) . . ?
F2 C1T S1 110.5(7) . . ?
O3 C1T S1 85.2(6) 2 . ?
C1T C1T S1 40.9(3) 2 . ?
F1 C1T S1 89.2(5) 2 . ?
O2 C1T S1 85.7(5) 2 . ?
C1 Cu1 C1 138.5(2) . 2 ?
C1 Cu1 O1 110.77(12) . . ?
C1 Cu1 O1 110.77(12) 2 . ?
F1 F1 C1T 106.1(6) 2 . ?
F1 F1 C1T 49.1(5) 2 2 ?
C1T F1 C1T 59.7(8) . 2 ?
O3 F2 C1T 81.9(12) 2 . ?
O3 F2 S1 42.9(10) 2 2 ?
C1T F2 S1 39.8(4) . 2 ?
O2 F3 C1T 110.0(10) 2 . ?
O2 F3 S1 64.5(8) 2 2 ?
C1T F3 S1 48.2(5) . 2 ?
C1 N1 C2 177.1(4) . . ?
S1 O1 S1 54.2(2) . 2 ?
S1 O1 Cu1 152.91(11) . . ?
S1 O1 Cu1 152.91(11) 2 . ?
F3 O2 S1 83.6(9) 2 . ?
F3 O2 C1T 44.0(7) 2 2 ?
S1 O2 C1T 42.0(4) . 2 ?
F2 O3 S1 116.9(13) 2 . ?
F2 O3 C1T 68.0(11) 2 2 ?
S1 O3 C1T 49.6(5) . 2 ?
C1T S1 S1 93.4(5) 2 2 ?
C1T S1 O2 85.4(6) 2 . ?
S1 S1 O2 128.5(4) 2 . ?
C1T S1 O1 153.7(5) 2 . ?
S1 S1 O1 62.91(11) 2 . ?
O2 S1 O1 117.6(3) . . ?
C1T S1 O3 65.5(6) 2 . ?
S1 S1 O3 109.0(5) 2 . ?
O2 S1 O3 116.9(5) . . ?
O1 S1 O3 109.7(4) . . ?
C1T S1 F3 55.1(5) 2 2 ?
S1 S1 F3 130.7(3) 2 2 ?
O2 S1 F3 31.9(3) . 2 ?
O1 S1 F3 149.4(4) . 2 ?
O3 S1 F3 92.1(5) . 2 ?
C1T S1 C1T 56.1(8) 2 . ?
S1 S1 C1T 41.2(3) 2 . ?
O2 S1 C1T 103.6(5) . . ?
O1 S1 C1T 103.4(3) . . ?
O3 S1 C1T 103.4(5) . . ?
F3 S1 C1T 91.5(4) 2 . ?
C1T S1 F2 45.7(5) 2 2 ?
S1 S1 F2 109.7(3) 2 2 ?
O2 S1 F2 105.6(4) . 2 ?
O1 S1 F2 128.9(3) . 2 ?
O3 S1 F2 20.2(4) . 2 ?
F3 S1 F2 76.4(4) 2 2 ?
C1T S1 F2 90.8(5) . 2 ?

loop_
_geom_bond_atom_site_label_1
_geom_bond_atom_site_label_2
_geom_bond_distance
_geom_bond_site_symmetry_2
_geom_bond_publ_flag
C1 N1 1.151(5) . ?
C1 Cu1 1.884(4) . ?
C2 C3 1.394(5) . ?
C2 C7 1.406(5) . ?
C2 N1 1.412(5) . ?
C3 C4 1.380(5) . ?
C3 C8 1.503(5) . ?
C4 C5 1.393(5) . ?
C5 C6 1.390(5) . ?
C6 C7 1.389(5) . ?
C7 C20 1.502(5) . ?
C8 C9 1.398(5) . ?
C8 C13 1.413(5) . ?
C9 C10 1.413(5) . ?
C9 C14 1.514(5) . ?
C10 C11 1.371(6) . ?
C11 C12 1.386(6) . ?
C12 C13 1.385(5) . ?
C13 C17 1.526(5) . ?
C14 C16 1.524(6) . ?
C14 C15 1.528(6) . ?
C17 C18 1.520(6) . ?
C17 C19 1.523(6) . ?
C20 C25 1.405(5) . ?
C20 C21 1.406(5) . ?
C21 C22 1.391(5) . ?
C21 C29 1.522(6) . ?
C22 C23 1.378(6) . ?
C23 C24 1.384(6) . ?
C24 C25 1.385(5) . ?
C25 C26 1.526(5) . ?
C26 C28 1.524(6) . ?
C26 C27 1.527(5) . ?
C29 C31 1.509(6) . ?
C29 C30 1.534(7) . ?
C1S Cl1 1.748(5) . ?
C1S Cl2 1.768(5) . ?
C2S Cl3 1.722(10) . ?
C2S Cl4 1.760(9) . ?
C1T S1 1.201(9) 2 ?
C1T F1 1.317(11) . ?
C1T F3 1.321(12) . ?
C1T F2 1.343(12) . ?
C1T O3 1.434(13) 2 ?
C1T C1T 1.52(2) 2 ?
C1T F1 1.674(11) 2 ?
C1T O2 1.787(12) 2 ?
C1T S1 1.819(9) . ?
Cu1 C1 1.884(4) 2 ?
Cu1 O1 2.082(4) . ?
F1 F1 0.731(12) 2 ?
F1 C1T 1.674(11) 2 ?
F2 O3 0.726(8) 2 ?
F2 S1 1.871(8) 2 ?
F3 O2 0.834(8) 2 ?
F3 S1 1.568(7) 2 ?
O1 S1 1.425(4) . ?
O1 S1 1.425(4) 2 ?
O2 F3 0.834(8) 2 ?
O2 S1 1.424(7) . ?
O2 C1T 1.787(12) 2 ?
O3 F2 0.725(8) 2 ?
O3 S1 1.428(9) . ?
O3 C1T 1.434(13) 2 ?
S1 C1T 1.200(9) 2 ?
S1 S1 1.298(4) 2 ?
S1 F3 1.568(7) 2 ?
S1 F2 1.871(8) 2 ?
